data_7111267
loop_
_publ_author_name
'Walsh, R. D. Bailey'
'Bradner, M. W.'
'Fleischman, S.'
'Morales, L. A.'
'Moulton, B.'
'Rodr\'iguez-Hornedo, N.'
'Zaworotko, M. J.'

_publ_section_title
;
 Crystal engineering of the composition of pharmaceutical phases
;
_journal_issue 2
_journal_name_full 'Chemical Communications'
_journal_page_first 186
_journal_paper_doi 10.1039/b208574g
_journal_year 2003
_chemical_formula_sum 'C36 H44 N2 O4'
_chemical_formula_weight 568.73
_chemical_name_systematic
; 
? 
;
_space_group_IT_number 2
_symmetry_cell_setting triclinic
_symmetry_space_group_name_Hall '-P 1'
_symmetry_space_group_name_H-M 'P -1'
_atom_sites_solution_hydrogens geom
_atom_sites_solution_primary direct
_atom_sites_solution_secondary difmap
_audit_creation_method SHELXL-97
_cell_angle_alpha 93.674(11)
_cell_angle_beta 90.880(10)
_cell_angle_gamma 104.045(7)
_cell_formula_units_Z 2
_cell_length_a 5.759(3)
_cell_length_b 11.683(6)
_cell_length_c 24.705(11)
_cell_measurement_temperature 473(2)
_cell_volume 1608.4(14)
_computing_cell_refinement 'Bruker SMART'
_computing_data_collection 'Bruker SMART'
_computing_data_reduction 'Bruker SHELXTL'
_computing_molecular_graphics 'Bruker SHELXTL'
_computing_publication_material 'Bruker SHELXTL'
_computing_structure_refinement 'SHELXL-97 (Sheldrick, 1997)'
_computing_structure_solution 'SHELXS-97 (Sheldrick, 1990)'
_diffrn_ambient_temperature 473(2)
_diffrn_measured_fraction_theta_full 0.991
_diffrn_measured_fraction_theta_max 0.991
_diffrn_measurement_device_type 'CCD area detector'
_diffrn_measurement_method 'phi and omega scans'
_diffrn_radiation_monochromator graphite
_diffrn_radiation_source 'fine-focus sealed tube'
_diffrn_radiation_type MoK\a
_diffrn_radiation_wavelength 0.71073
_diffrn_reflns_av_R_equivalents 0.0826
_diffrn_reflns_av_sigmaI/netI 0.1182
_diffrn_reflns_limit_h_max 5
_diffrn_reflns_limit_h_min -5
_diffrn_reflns_limit_k_max 11
_diffrn_reflns_limit_k_min -11
_diffrn_reflns_limit_l_max 20
_diffrn_reflns_limit_l_min -24
_diffrn_reflns_number 5208
_diffrn_reflns_theta_full 20.85
_diffrn_reflns_theta_max 20.85
_diffrn_reflns_theta_min 0.83
_exptl_absorpt_coefficient_mu 0.076
_exptl_absorpt_correction_T_max 1.000
_exptl_absorpt_correction_T_min 0.302
_exptl_absorpt_correction_type none
_exptl_crystal_colour colorless
_exptl_crystal_density_diffrn 1.174
_exptl_crystal_density_method 'not measured'
_exptl_crystal_description needle
_exptl_crystal_F_000 612
_exptl_crystal_size_max .05
_exptl_crystal_size_mid .05
_exptl_crystal_size_min 1.0
_refine_diff_density_max 0.588
_refine_diff_density_min -0.464
_refine_diff_density_rms 0.134
_refine_ls_extinction_method none
_refine_ls_goodness_of_fit_ref 0.904
_refine_ls_hydrogen_treatment mixed
_refine_ls_matrix_type full
_refine_ls_number_parameters 399
_refine_ls_number_reflns 3362
_refine_ls_number_restraints 0
_refine_ls_restrained_S_all 0.904
_refine_ls_R_factor_all 0.1775
_refine_ls_R_factor_gt 0.0964
_refine_ls_shift/su_max 8.885
_refine_ls_shift/su_mean 0.118
_refine_ls_structure_factor_coef Fsqd
_refine_ls_weighting_details 'calc w=1/[\s^2^(Fo^2^)+(0.1643P)^2^+0.0000P] where P=(Fo^2^+2Fc^2^)/3'
_refine_ls_weighting_scheme calc
_refine_ls_wR_factor_gt 0.2510
_refine_ls_wR_factor_ref 0.2987
_reflns_number_gt 1369
_reflns_number_total 3362
_reflns_threshold_expression >2sigma(I)
_cod_data_source_file b208574gsup1.cif
_cod_data_source_block sf0219
_cod_depositor_comments
;
The following automatic conversions were performed:

'_symmetry_cell_setting' value 'Triclinic' changed to 'triclinic'
according to /home/saulius/struct/CIF-dictionaries/cif_core.dic
dictionary named 'cif_core.dic' version 2.4.2 from 2011-04-26.

Automatic conversion script
Id: cif_fix_values 1891 2012-01-12 08:04:46Z andrius 
;
_cod_original_cell_volume 1608.3(13)
_cod_original_sg_symbol_H-M P-1
_cod_database_code 7111267

loop_
_symmetry_equiv_pos_as_xyz
'x, y, z'
'-x, -y, -z'

loop_
_atom_site_label
_atom_site_type_symbol
_atom_site_fract_x
_atom_site_fract_y
_atom_site_fract_z
_atom_site_U_iso_or_equiv
_atom_site_adp_type
_atom_site_occupancy
_atom_site_symmetry_multiplicity
_atom_site_calc_flag
_atom_site_refinement_flags
N1 N 0.3818(11) 0.7253(5) 0.0909(3) 0.0496(18) Uani 1 1 d .
C1 C 0.5521(15) 0.6706(7) 0.1015(3) 0.059(2) Uani 1 1 d .
H1 H 0.6414 0.6928 0.1338 0.071 Uiso 1 1 calc R
C2 C 0.6051(13) 0.5816(7) 0.0671(3) 0.051(2) Uani 1 1 d .
H2 H 0.7277 0.5465 0.0763 0.061 Uiso 1 1 calc R
C3 C 0.4726(13) 0.5464(6) 0.0194(3) 0.042(2) Uani 1 1 d .
C4 C 0.2928(13) 0.6035(7) 0.0087(3) 0.047(2) Uani 1 1 d .
H4 H 0.2008 0.5832 -0.0234 0.056 Uiso 1 1 calc R
C5 C 0.2498(13) 0.6906(7) 0.0455(3) 0.048(2) Uani 1 1 d .
H5 H 0.1250 0.7255 0.0381 0.057 Uiso 1 1 calc R
N11 N 0.3949(12) 0.2362(6) 0.0870(3) 0.0524(19) Uani 1 1 d .
C11 C 0.5631(15) 0.1805(8) 0.0986(3) 0.060(2) Uani 1 1 d .
H11 H 0.6553 0.2049 0.1304 0.072 Uiso 1 1 calc R
C12 C 0.6096(14) 0.0871(7) 0.0655(3) 0.056(2) Uani 1 1 d .
H12 H 0.7306 0.0517 0.0754 0.067 Uiso 1 1 calc R
C13 C 0.4764(13) 0.0481(6) 0.0186(3) 0.040(2) Uani 1 1 d .
C14 C 0.2960(13) 0.1054(7) 0.0060(3) 0.050(2) Uani 1 1 d .
H14 H 0.2022 0.0832 -0.0256 0.060 Uiso 1 1 calc R
C15 C 0.2604(14) 0.1964(7) 0.0420(4) 0.054(2) Uani 1 1 d .
H15 H 0.1359 0.2313 0.0342 0.065 Uiso 1 1 calc R
O21 O 1.3327(10) 0.3971(4) 0.1620(2) 0.0574(16) Uani 1 1 d .
O22 O 1.0119(10) 0.4185(5) 0.1172(2) 0.0679(18) Uani 1 1 d .
C21 C 1.1418(16) 0.4384(7) 0.1571(4) 0.057(2) Uani 1 1 d .
C22 C 1.1020(19) 0.5068(8) 0.2094(4) 0.077(3) Uani 1 1 d .
H22 H 1.261(14) 0.553(8) 0.222(4) 0.092 Uiso 1 1 calc .
C23 C 0.961(2) 0.5921(9) 0.2023(4) 0.114(4) Uani 1 1 d .
H23A H 0.7997 0.5513 0.1913 0.137 Uiso 1 1 calc R
H23B H 1.0294 0.6438 0.1750 0.137 Uiso 1 1 calc R
H23C H 0.9592 0.6377 0.2360 0.137 Uiso 1 1 calc R
C24 C 1.0227(18) 0.4204(8) 0.2520(3) 0.061(3) Uani 1 1 d .
C25 C 0.7874(18) 0.3537(8) 0.2538(3) 0.070(3) Uani 1 1 d .
H25 H 0.6727 0.3649 0.2291 0.085 Uiso 1 1 calc R
C26 C 0.7221(16) 0.2705(8) 0.2921(4) 0.072(3) Uani 1 1 d .
H26 H 0.5625 0.2293 0.2931 0.086 Uiso 1 1 calc R
C27 C 0.8837(18) 0.2471(8) 0.3283(3) 0.063(3) Uani 1 1 d .
C28 C 1.1166(17) 0.3153(8) 0.3263(3) 0.073(3) Uani 1 1 d .
H28 H 1.2316 0.3051 0.3512 0.088 Uiso 1 1 calc R
C29 C 1.1813(15) 0.3975(8) 0.2886(4) 0.069(3) Uani 1 1 d .
H29 H 1.3407 0.4393 0.2880 0.083 Uiso 1 1 calc R
C30 C 0.8115(17) 0.1538(8) 0.3686(3) 0.082(3) Uani 1 1 d .
H30A H 0.6644 0.0992 0.3549 0.098 Uiso 1 1 calc R
H30B H 0.9338 0.1095 0.3694 0.098 Uiso 1 1 calc R
O41 O 1.3164(10) 0.8858(5) 0.1646(2) 0.0657(17) Uani 1 1 d .
O42 O 1.0087(10) 0.9084(5) 0.1153(2) 0.0674(18) Uani 1 1 d .
C41 C 1.1358(17) 0.9315(7) 0.1554(4) 0.058(3) Uani 1 1 d .
C42 C 1.1076(19) 1.0136(8) 0.2032(4) 0.081(3) Uani 1 1 d .
H42 H 1.271(15) 1.058(8) 0.214(4) 0.097 Uiso 1 1 calc .
C43 C 0.982(2) 1.1018(8) 0.1907(4) 0.117(4) Uani 1 1 d .
H43A H 1.0723 1.1540 0.1659 0.140 Uiso 1 1 calc R
H43B H 0.9610 1.1465 0.2235 0.140 Uiso 1 1 calc R
H43C H 0.8276 1.0637 0.1744 0.140 Uiso 1 1 calc R
C44 C 1.0138(19) 0.9451(8) 0.2523(4) 0.066(3) Uani 1 1 d .
C45 C 1.1589(16) 0.9411(8) 0.2956(4) 0.069(3) Uani 1 1 d .
H45 H 1.3204 0.9791 0.2944 0.083 Uiso 1 1 calc R
C46 C 1.0792(18) 0.8838(8) 0.3407(4) 0.079(3) Uani 1 1 d .
H46 H 1.1856 0.8855 0.3696 0.095 Uiso 1 1 calc R
C47 C 0.8420(18) 0.8234(8) 0.3439(4) 0.071(3) Uani 1 1 d .
C48 C 0.6872(17) 0.8217(8) 0.2992(4) 0.082(3) Uani 1 1 d .
H48 H 0.5275 0.7803 0.2994 0.099 Uiso 1 1 calc R
C49 C 0.7763(19) 0.8825(8) 0.2549(4) 0.075(3) Uani 1 1 d .
H49 H 0.6728 0.8817 0.2255 0.090 Uiso 1 1 calc R
C50 C 0.7470(18) 0.7610(9) 0.3940(4) 0.088(3) Uani 1 1 d .
H50A H 0.8579 0.7927 0.4243 0.106 Uiso 1 1 calc R
H50B H 0.5953 0.7791 0.4025 0.106 Uiso 1 1 calc R
C52 C 0.920(3) 0.5927(11) 0.3761(6) 0.217(10) Uani 1 1 d .
H52A H 0.9971 0.6342 0.3463 0.261 Uiso 1 1 calc R
H52B H 0.8766 0.5093 0.3661 0.261 Uiso 1 1 calc R
H52C H 1.0282 0.6081 0.4071 0.261 Uiso 1 1 calc R
C32 C 0.718(4) 0.0886(12) 0.4586(5) 0.300(13) Uani 1 1 d .
H32A H 0.7559 0.0207 0.4403 0.359 Uiso 1 1 calc R
H32B H 0.5511 0.0705 0.4665 0.359 Uiso 1 1 calc R
H32C H 0.8119 0.1092 0.4919 0.359 Uiso 1 1 calc R
C53 C 0.604(2) 0.5760(12) 0.4387(6) 0.198(8) Uani 1 1 d .
H53A H 0.5749 0.4916 0.4332 0.238 Uiso 1 1 calc R
H53B H 0.4556 0.5972 0.4455 0.238 Uiso 1 1 calc R
H53C H 0.7128 0.6036 0.4692 0.238 Uiso 1 1 calc R
C31 C 0.775(3) 0.1916(13) 0.4227(6) 0.144(7) Uani 1 1 d .
H31 H 0.61(2) 0.193(14) 0.416(7) 0.173 Uiso 1 1 calc .
C51 C 0.711(4) 0.6319(14) 0.3889(5) 0.167(9) Uani 1 1 d .
H51 H 0.59(3) 0.602(13) 0.359(6) 0.201 Uiso 1 1 calc .
C33 C 0.822(5) 0.2784(15) 0.4470(7) 0.38(2) Uani 1 1 d .
H33A H 0.9892 0.3150 0.4436 0.451 Uiso 1 1 calc R
H33B H 0.7897 0.2659 0.4845 0.451 Uiso 1 1 calc R
H33C H 0.7281 0.3290 0.4340 0.451 Uiso 1 1 calc R
H21A H 1.3839 0.3450 0.1294 0.08(3) Uiso 1 1 d R
H41A H 1.3456 0.8288 0.1342 0.07(3) Uiso 1 1 d R

loop_
_atom_site_aniso_label
_atom_site_aniso_U_11
_atom_site_aniso_U_22
_atom_site_aniso_U_33
_atom_site_aniso_U_23
_atom_site_aniso_U_13
_atom_site_aniso_U_12
N1 0.043(4) 0.057(4) 0.055(5) 0.011(4) 0.007(4) 0.021(4)
C1 0.063(6) 0.065(6) 0.050(6) 0.009(5) -0.003(5) 0.016(5)
C2 0.051(6) 0.055(6) 0.051(6) 0.004(4) 0.004(5) 0.023(5)
C3 0.032(5) 0.049(5) 0.041(6) 0.002(4) 0.006(4) 0.004(4)
C4 0.036(5) 0.051(5) 0.050(6) 0.007(4) -0.003(4) 0.002(4)
C5 0.033(5) 0.059(6) 0.052(6) 0.002(5) -0.002(5) 0.013(4)
N11 0.050(5) 0.066(5) 0.043(5) 0.003(4) 0.002(4) 0.018(4)
C11 0.061(6) 0.071(7) 0.047(6) 0.001(5) 0.003(5) 0.015(5)
C12 0.047(6) 0.063(6) 0.060(7) 0.001(5) 0.003(5) 0.019(5)
C13 0.034(5) 0.051(5) 0.029(6) 0.001(4) 0.003(4) -0.001(5)
C14 0.039(5) 0.061(6) 0.050(6) 0.007(5) 0.006(4) 0.011(5)
C15 0.042(6) 0.064(6) 0.061(7) 0.015(5) 0.018(5) 0.016(5)
O21 0.058(4) 0.064(4) 0.053(4) -0.003(3) -0.007(3) 0.024(3)
O22 0.054(4) 0.091(5) 0.063(5) 0.006(3) 0.000(3) 0.027(3)
C21 0.066(7) 0.056(6) 0.049(7) 0.011(5) 0.004(5) 0.015(5)
C22 0.131(10) 0.057(7) 0.051(7) 0.006(5) 0.021(7) 0.037(7)
C23 0.152(11) 0.096(9) 0.108(9) 0.017(6) 0.042(8) 0.052(8)
C24 0.077(7) 0.066(6) 0.050(6) -0.003(5) 0.007(6) 0.038(6)
C25 0.077(8) 0.095(8) 0.050(6) 0.000(5) -0.015(5) 0.044(6)
C26 0.063(6) 0.090(8) 0.064(7) 0.000(6) 0.009(6) 0.021(6)
C27 0.081(7) 0.069(6) 0.053(6) 0.003(5) 0.007(6) 0.043(6)
C28 0.070(7) 0.101(8) 0.061(7) 0.009(6) 0.004(5) 0.043(6)
C29 0.055(6) 0.087(7) 0.067(7) 0.012(6) 0.007(5) 0.020(5)
C30 0.115(9) 0.085(7) 0.053(7) 0.005(5) 0.004(6) 0.041(6)
O41 0.074(4) 0.076(4) 0.054(4) -0.013(3) -0.013(3) 0.038(4)
O42 0.051(4) 0.094(5) 0.060(5) -0.009(3) -0.006(3) 0.027(3)
C41 0.074(7) 0.057(6) 0.047(7) 0.003(5) 0.009(5) 0.023(6)
C42 0.141(10) 0.068(7) 0.047(7) 0.008(6) 0.027(7) 0.046(7)
C43 0.196(13) 0.081(8) 0.091(8) 0.017(6) 0.045(8) 0.064(8)
C44 0.082(7) 0.065(7) 0.055(7) -0.009(5) 0.015(6) 0.030(6)
C45 0.060(6) 0.090(7) 0.060(7) 0.012(6) 0.000(6) 0.020(5)
C46 0.085(8) 0.087(7) 0.062(7) 0.014(6) -0.001(6) 0.014(6)
C47 0.084(8) 0.068(7) 0.065(7) 0.008(5) 0.015(6) 0.027(6)
C48 0.078(8) 0.097(8) 0.078(8) 0.021(6) 0.005(7) 0.031(6)
C49 0.094(9) 0.074(7) 0.065(8) -0.008(5) -0.027(6) 0.043(7)
C50 0.106(8) 0.093(8) 0.072(7) 0.012(6) 0.020(6) 0.034(7)
C52 0.41(3) 0.138(13) 0.153(14) 0.071(10) 0.148(17) 0.147(17)
C32 0.60(4) 0.131(13) 0.107(12) 0.025(10) 0.114(17) -0.044(18)
C53 0.248(18) 0.163(14) 0.220(16) 0.112(12) 0.141(14) 0.085(13)
C31 0.253(18) 0.082(10) 0.061(10) -0.017(7) 0.051(11) -0.028(12)
C51 0.28(3) 0.114(13) 0.130(13) 0.053(10) 0.118(15) 0.081(14)
C33 0.88(7) 0.19(2) 0.122(18) 0.069(14) 0.21(3) 0.24(3)

loop_
_atom_type_symbol
_atom_type_description
_atom_type_scat_dispersion_real
_atom_type_scat_dispersion_imag
_atom_type_scat_source
C C 0.0033 0.0016 'International Tables Vol C Tables 4.2.6.8 and 6.1.1.4'
H H 0.0000 0.0000 'International Tables Vol C Tables 4.2.6.8 and 6.1.1.4'
N N 0.0061 0.0033 'International Tables Vol C Tables 4.2.6.8 and 6.1.1.4'
O O 0.0106 0.0060 'International Tables Vol C Tables 4.2.6.8 and 6.1.1.4'

loop_
_geom_angle_atom_site_label_1
_geom_angle_atom_site_label_2
_geom_angle_atom_site_label_3
_geom_angle
_geom_angle_site_symmetry_3
C1 N1 C5 117.8(7) .
N1 C1 C2 123.8(8) .
C3 C2 C1 118.9(7) .
C2 C3 C4 117.0(7) .
C2 C3 C3 120.7(9) 2_665
C4 C3 C3 122.3(10) 2_665
C3 C4 C5 120.5(7) .
N1 C5 C4 122.0(7) .
C11 N11 C15 116.7(7) .
N11 C11 C12 123.6(8) .
C13 C12 C11 119.9(7) .
C12 C13 C14 117.2(7) .
C12 C13 C13 121.9(9) 2_655
C14 C13 C13 120.9(9) 2_655
C15 C14 C13 118.8(7) .
N11 C15 C14 123.7(7) .
O22 C21 O21 123.2(8) .
O22 C21 C22 125.9(9) .
O21 C21 C22 110.8(8) .
C23 C22 C24 116.5(8) .
C23 C22 C21 114.4(9) .
C24 C22 C21 108.6(7) .
C29 C24 C25 116.4(8) .
C29 C24 C22 121.5(9) .
C25 C24 C22 122.0(9) .
C26 C25 C24 120.7(8) .
C27 C26 C25 122.5(9) .
C26 C27 C28 116.0(8) .
C26 C27 C30 121.9(9) .
C28 C27 C30 122.1(9) .
C29 C28 C27 121.5(8) .
C24 C29 C28 122.9(8) .
C31 C30 C27 117.9(9) .
O42 C41 O41 124.4(8) .
O42 C41 C42 125.8(9) .
O41 C41 C42 109.8(9) .
C43 C42 C41 114.6(9) .
C43 C42 C44 114.0(8) .
C41 C42 C44 111.5(7) .
C45 C44 C49 116.2(8) .
C45 C44 C42 121.7(10) .
C49 C44 C42 122.0(10) .
C44 C45 C46 123.1(9) .
C45 C46 C47 120.7(9) .
C46 C47 C48 118.0(8) .
C46 C47 C50 122.0(9) .
C48 C47 C50 120.1(9) .
C49 C48 C47 118.9(9) .
C48 C49 C44 123.0(9) .
C51 C50 C47 114.8(9) .
C33 C31 C30 134.7(16) .
C33 C31 C32 111.7(15) .
C30 C31 C32 111.4(12) .
C52 C51 C50 114.6(15) .
C52 C51 C53 109.6(13) .
C50 C51 C53 111.6(12) .

loop_
_geom_bond_atom_site_label_1
_geom_bond_atom_site_label_2
_geom_bond_distance
_geom_bond_site_symmetry_2
N1 C1 1.326(9) .
N1 C5 1.329(8) .
C1 C2 1.395(10) .
C2 C3 1.379(9) .
C3 C4 1.391(9) .
C3 C3 1.496(14) 2_665
C4 C5 1.391(10) .
N11 C11 1.328(9) .
N11 C15 1.336(9) .
C11 C12 1.401(10) .
C12 C13 1.369(9) .
C13 C14 1.406(9) .
C13 C13 1.486(14) 2_655
C14 C15 1.398(10) .
O21 C21 1.311(9) .
O22 C21 1.204(9) .
C21 C22 1.524(12) .
C22 C23 1.449(12) .
C22 C24 1.504(12) .
C24 C29 1.360(10) .
C24 C25 1.393(11) .
C25 C26 1.390(11) .
C26 C27 1.369(10) .
C27 C28 1.387(11) .
C27 C30 1.511(11) .
C28 C29 1.372(11) .
C30 C31 1.414(15) .
O41 C41 1.302(9) .
O42 C41 1.199(9) .
C41 C42 1.509(12) .
C42 C43 1.442(12) .
C42 C44 1.530(12) .
C44 C45 1.357(11) .
C44 C49 1.390(11) .
C45 C46 1.366(11) .
C46 C47 1.383(11) .
C47 C48 1.406(11) .
C47 C50 1.517(11) .
C48 C49 1.379(11) .
C50 C51 1.469(16) .
C52 C51 1.42(2) .
C32 C31 1.517(17) .
C53 C51 1.501(16) .
C31 C33 1.12(2) .
